data_7719399
loop_
_publ_author_name
'Kelly, Conor T.'
'Cuza, Emmelyne'
'Pasquetti, Eoin'
'Quinn, Niall'
'Griffin, Michael'
'Nockemann, Peter'
'M&#xfc;ller-Bunz, Helge'
'Bruno-Colmenarez, Julia'
'Felton, Solveig'
'Lada, Zoi G.'
'Morgan, Grace G.'

_publ_section_title
;
 Symmetric and asymmetric ligands for Fe<sup>III</sup> spin crossover -
 the influence of the <i>C</i><sub>2</sub> axis.
;
_journal_issue 38
_journal_name_full 'Dalton transactions (Cambridge, England : 2003)'
_journal_page_first 14522
_journal_page_last 14532
_journal_paper_doi 10.1039/d5dt01833a
_journal_volume 54
_journal_year 2025
_chemical_formula_moiety 'C21 H22 Cl4 Fe N4 O2, Cl O4'
_chemical_formula_sum 'C21 H22 Cl5 Fe N4 O6'
_chemical_formula_weight 659.52
_space_group_crystal_system monoclinic
_space_group_IT_number 14
_space_group_name_Hall '-P 2yn'
_space_group_name_H-M_alt 'P 1 21/n 1'
_atom_sites_solution_hydrogens mixed
_audit_creation_date 2022-02-23
_audit_creation_method
;
Olex2 1.3
(compiled 2020.11.12 svn.r5f609507 for OlexSys, GUI svn.r6408)
;
_audit_update_record
;
2025-06-04 deposited with the CCDC.	2025-09-05 downloaded from the CCDC.
;
_cell_angle_alpha 90
_cell_angle_beta 100.8490(10)
_cell_angle_gamma 90
_cell_formula_units_Z 4
_cell_length_a 9.10170(10)
_cell_length_b 16.9896(2)
_cell_length_c 16.7584(2)
_cell_measurement_reflns_used 26907
_cell_measurement_temperature 100.00(10)
_cell_measurement_theta_max 29.2780
_cell_measurement_theta_min 2.3480
_cell_volume 2545.11(5)
_computing_cell_refinement 'CrysAlisPro 1.171.41.123a (Rigaku OD, 2022)'
_computing_data_collection 'CrysAlisPro 1.171.41.123a (Rigaku OD, 2022)'
_computing_data_reduction 'CrysAlisPro 1.171.41.123a (Rigaku OD, 2022)'
_computing_molecular_graphics 'Olex2 1.3 (Dolomanov et al., 2009)'
_computing_publication_material 'Olex2 1.3 (Dolomanov et al., 2009)'
_computing_structure_refinement 'SHELXL 2018/3 (Sheldrick, 2015)'
_computing_structure_solution 'SHELXT 2018/2 (Sheldrick, 2018)'
_diffrn_ambient_environment N~2~
_diffrn_ambient_temperature 100.00(10)
_diffrn_detector 'CCD plate'
_diffrn_detector_area_resol_mean 10.3196
_diffrn_detector_type Atlas
_diffrn_measured_fraction_theta_full 1.000
_diffrn_measured_fraction_theta_max 0.937
_diffrn_measurement_details
;
List of Runs (angles in degrees, time in seconds):

 # Type Start End Width t~exp~ \w \q \k \f Frames
#--------------------------------------------------------------------------
 1 \w -10.00 53.00 0.30 11.50 -- 9.99-106.00-138.00 210
 2 \w -15.00 30.00 0.30 11.50 -- -9.60 -99.00-180.00 150
 3 \w -41.00 20.20 0.30 11.50 -- -9.60 77.00 90.00 204
 4 \w -15.00 30.00 0.30 11.50 -- -9.60 -99.00 60.00 150
 5 \w -15.00 30.00 0.30 11.50 -- -9.60 -99.00-120.00 150
 6 \w -41.00 20.20 0.30 11.50 -- -9.60 77.00 150.00 204
 7 \w -12.00 82.20 0.30 11.50 -- 9.99 37.00-180.00 314
 8 \w -42.00 40.20 0.30 11.50 -- 9.99 -77.00 0.00 274
 9 \w -41.00 20.20 0.30 11.50 -- -9.60 77.00 -90.00 204
 10 \w -80.00 1.00 0.30 11.50 -- -9.60 -57.00-150.00 270
 11 \w -12.00 82.20 0.30 11.50 -- 9.99 37.00 60.00 314
;
_diffrn_measurement_device 'four-circle diffractometer'
_diffrn_measurement_device_type 'SuperNova, Dual, Cu at home/near, Atlas'
_diffrn_measurement_method '\w scans'
_diffrn_orient_matrix_type 'CrysAlisPro convention (1999,Acta A55,543-557)'
_diffrn_orient_matrix_UB_11 -0.0612541000
_diffrn_orient_matrix_UB_12 0.0008409000
_diffrn_orient_matrix_UB_13 0.0207098000
_diffrn_orient_matrix_UB_21 -0.0134542000
_diffrn_orient_matrix_UB_22 -0.0404466000
_diffrn_orient_matrix_UB_23 -0.0087608000
_diffrn_orient_matrix_UB_31 0.0487001000
_diffrn_orient_matrix_UB_32 -0.0101350000
_diffrn_orient_matrix_UB_33 0.0367697000
_diffrn_radiation_monochromator mirror
_diffrn_radiation_probe x-ray
_diffrn_radiation_type 'Mo K\a'
_diffrn_radiation_wavelength 0.71073
_diffrn_reflns_av_R_equivalents 0.0452
_diffrn_reflns_av_unetI/netI 0.0242
_diffrn_reflns_Laue_measured_fraction_full 1.000
_diffrn_reflns_Laue_measured_fraction_max 0.937
_diffrn_reflns_limit_h_max 12
_diffrn_reflns_limit_h_min -12
_diffrn_reflns_limit_k_max 23
_diffrn_reflns_limit_k_min -22
_diffrn_reflns_limit_l_max 22
_diffrn_reflns_limit_l_min -22
_diffrn_reflns_number 56055
_diffrn_reflns_point_group_measured_fraction_full 1.000
_diffrn_reflns_point_group_measured_fraction_max 0.937
_diffrn_reflns_theta_full 25.242
_diffrn_reflns_theta_max 29.530
_diffrn_reflns_theta_min 1.723
_diffrn_source 'micro-focus sealed X-ray tube'
_diffrn_source_type 'SuperNova (Mo) X-ray Source'
_exptl_absorpt_coefficient_mu 1.164
_exptl_absorpt_correction_T_max 1.000
_exptl_absorpt_correction_T_min 0.894
_exptl_absorpt_correction_type gaussian
_exptl_absorpt_process_details
;
CrysAlisPro 1.171.41.123a (Rigaku Oxford Diffraction, 2022)
Numerical absorption correction based on gaussian integration over
a multifaceted crystal model
Empirical absorption correction using spherical harmonics,
implemented in SCALE3 ABSPACK scaling algorithm.
;
_exptl_crystal_colour black
_exptl_crystal_colour_primary black
_exptl_crystal_density_diffrn 1.721
_exptl_crystal_description block
_exptl_crystal_F_000 1340
_exptl_crystal_size_max 0.111
_exptl_crystal_size_mid 0.085
_exptl_crystal_size_min 0.068
_refine_diff_density_max 0.429
_refine_diff_density_min -0.409
_refine_diff_density_rms 0.074
_refine_ls_extinction_method none
_refine_ls_goodness_of_fit_ref 1.043
_refine_ls_hydrogen_treatment mixed
_refine_ls_matrix_type full
_refine_ls_number_parameters 342
_refine_ls_number_reflns 6678
_refine_ls_number_restraints 0
_refine_ls_restrained_S_all 1.043
_refine_ls_R_factor_all 0.0367
_refine_ls_R_factor_gt 0.0282
_refine_ls_shift/su_max 0.001
_refine_ls_shift/su_mean 0.000
_refine_ls_structure_factor_coef Fsqd
_refine_ls_weighting_details 'w=1/[\s^2^(Fo^2^)+(0.0266P)^2^+2.2594P] where P=(Fo^2^+2Fc^2^)/3'
_refine_ls_weighting_scheme calc
_refine_ls_wR_factor_gt 0.0630
_refine_ls_wR_factor_ref 0.0681
_reflns_Friedel_coverage 0.000
_reflns_number_gt 5806
_reflns_number_total 6678
_reflns_threshold_expression 'I > 2\s(I)'
_cod_data_source_file d5dt01833a2.cif
_cod_data_source_block 1-7_mor1759
_cod_depositor_comments 'Adding full bibliography for 7719387--7719420.cif.'
_cod_original_cell_volume 2545.10(5)
_cod_database_code 7719399
_shelx_shelxl_version_number 2018/3
_chemical_oxdiff_formula 'C21 H22 N4 O6 Cl5 Fe'
_chemical_oxdiff_usercomment 'Eoin, EP51_1'
_shelx_space_group_comment
;
The symmetry employed for this shelxl refinement is uniquely defined
by the following loop, which should always be used as a source of
symmetry information in preference to the above space-group names.
They are only intended as comments.
;
_shelx_estimated_absorpt_t_max 0.925
_shelx_estimated_absorpt_t_min 0.882
_reflns_odcompleteness_completeness 99.96
_reflns_odcompleteness_iscentric 1
_reflns_odcompleteness_theta 26.32
_olex2_refinement_description
;
1. Fixed Uiso
 At 1.2 times of:
  All C(H) groups, All C(H,H) groups
2.a Secondary CH2 refined with riding coordinates:
 C9(H9A,H9B), C8(H8A,H8B), C10(H10A,H10B), C13(H13A,H13B), C14(H14A,H14B),
 C11(H11A,H11B), C12(H12A,H12B)
2.b Aromatic/amide H refined with riding coordinates:
 C3(H3A), C5(H5), C15(H15), C7(H7), C17(H17), C19(H19)
;
_olex2_submission_special_instructions 'No special instructions were received'
_oxdiff_exptl_absorpt_empirical_details
;
Empirical correction (ABSPACK) includes:
- Absorption correction using spherical harmonics
- Frame scaling
;
_oxdiff_exptl_absorpt_empirical_full_max 1.073
_oxdiff_exptl_absorpt_empirical_full_min 0.842

loop_
_space_group_symop_operation_xyz
'x, y, z'
'-x+1/2, y+1/2, -z+1/2'
'-x, -y, -z'
'x-1/2, -y-1/2, z-1/2'

loop_
_atom_site_label
_atom_site_type_symbol
_atom_site_fract_x
_atom_site_fract_y
_atom_site_fract_z
_atom_site_U_iso_or_equiv
_atom_site_adp_type
_atom_site_occupancy
_atom_site_site_symmetry_order
_atom_site_calc_flag
_atom_site_refinement_flags_posn
_atom_site_refinement_flags_adp
_atom_site_refinement_flags_occupancy
_atom_site_disorder_assembly
_atom_site_disorder_group
Fe Fe 0.54830(2) 0.63844(2) 0.73705(2) 0.00977(6) Uani 1 1 d . . . . .
Cl5 Cl 0.63604(4) 0.67550(2) 1.07305(2) 0.01614(8) Uani 1 1 d . . . . .
Cl2 Cl 0.53864(4) 0.59092(2) 0.30310(2) 0.01689(8) Uani 1 1 d . . . . .
Cl1 Cl 0.18734(4) 0.53100(2) 0.52262(2) 0.01755(8) Uani 1 1 d . . . . .
Cl4 Cl 0.98744(4) 0.49136(2) 0.73273(2) 0.01755(8) Uani 1 1 d . . . . .
Cl3 Cl 0.96475(5) 0.35771(3) 1.02338(3) 0.02508(10) Uani 1 1 d . . . . .
O1 O 0.42754(12) 0.60815(7) 0.63571(6) 0.0128(2) Uani 1 1 d . . . . .
O2 O 0.69962(12) 0.55694(6) 0.74781(6) 0.0126(2) Uani 1 1 d . . . . .
N1 N 0.67731(14) 0.70484(8) 0.66970(8) 0.0125(3) Uani 1 1 d . . . . .
O5 O 0.62699(18) 0.62818(8) 1.00130(8) 0.0326(3) Uani 1 1 d . . . . .
N4 N 0.45891(14) 0.57509(8) 0.82471(8) 0.0121(3) Uani 1 1 d . . . . .
O4 O 0.67186(17) 0.62670(9) 1.14410(8) 0.0317(3) Uani 1 1 d . . . . .
N2 N 0.69154(15) 0.70668(8) 0.83354(8) 0.0137(3) Uani 1 1 d . . . . .
N3 N 0.35517(15) 0.71008(8) 0.74701(8) 0.0147(3) Uani 1 1 d . . . . .
O6 O 0.75228(19) 0.73266(10) 1.07435(9) 0.0422(4) Uani 1 1 d . . . . .
C1 C 0.45165(16) 0.60799(9) 0.56169(9) 0.0113(3) Uani 1 1 d . . . . .
C9 C 0.83242(17) 0.71934(10) 0.80282(9) 0.0150(3) Uani 1 1 d . . . . .
H9A H 0.885347 0.668658 0.801001 0.018 Uiso 1 1 calc R U . . .
H9B H 0.898863 0.755509 0.839439 0.018 Uiso 1 1 calc R U . . .
C3 C 0.37659(17) 0.56229(9) 0.42107(9) 0.0134(3) Uani 1 1 d . . . . .
H3A H 0.309268 0.533699 0.381265 0.016 Uiso 1 1 calc R U . . .
O3 O 0.49643(19) 0.71342(13) 1.07145(11) 0.0568(5) Uani 1 1 d . . . . .
C5 C 0.60127(18) 0.63968(9) 0.45869(9) 0.0141(3) Uani 1 1 d . . . . .
H5 H 0.685432 0.664906 0.443972 0.017 Uiso 1 1 calc R U . . .
C2 C 0.35019(16) 0.56966(9) 0.49883(9) 0.0127(3) Uani 1 1 d . . . . .
C4 C 0.50408(17) 0.59753(9) 0.40143(9) 0.0133(3) Uani 1 1 d . . . . .
C15 C 0.52745(17) 0.52307(9) 0.87362(9) 0.0130(3) Uani 1 1 d . . . . .
H15 H 0.476685 0.502558 0.913685 0.016 Uiso 1 1 calc R U . . .
C21 C 0.75328(17) 0.51098(9) 0.80888(9) 0.0120(3) Uani 1 1 d . . . . .
C7 C 0.68179(17) 0.69284(9) 0.59437(9) 0.0136(3) Uani 1 1 d . . . . .
H7 H 0.760802 0.717088 0.573574 0.016 Uiso 1 1 calc R U . . .
C6 C 0.57670(17) 0.64555(9) 0.53855(9) 0.0122(3) Uani 1 1 d . . . . .
C8 C 0.79372(18) 0.75462(10) 0.71791(9) 0.0153(3) Uani 1 1 d . . . . .
H8A H 0.756422 0.809099 0.720683 0.018 Uiso 1 1 calc R U . . .
H8B H 0.883577 0.755951 0.692589 0.018 Uiso 1 1 calc R U . . .
C20 C 0.89498(17) 0.47481(9) 0.81303(10) 0.0137(3) Uani 1 1 d . . . . .
C16 C 0.67610(17) 0.49326(9) 0.87245(9) 0.0135(3) Uani 1 1 d . . . . .
C17 C 0.74172(19) 0.44490(9) 0.93752(10) 0.0166(3) Uani 1 1 d . . . . .
H17 H 0.688577 0.432965 0.979664 0.020 Uiso 1 1 calc R U . . .
C10 C 0.6406(2) 0.78130(10) 0.86667(10) 0.0196(3) Uani 1 1 d . . . . .
H10A H 0.654748 0.825120 0.829923 0.023 Uiso 1 1 calc R U . . .
H10B H 0.704553 0.791947 0.920211 0.023 Uiso 1 1 calc R U . . .
C18 C 0.88303(19) 0.41484(10) 0.94018(10) 0.0178(3) Uani 1 1 d . . . . .
C13 C 0.24319(18) 0.65211(11) 0.76453(10) 0.0192(3) Uani 1 1 d . . . . .
H13A H 0.209917 0.618618 0.716159 0.023 Uiso 1 1 calc R U . . .
H13B H 0.154739 0.680283 0.776653 0.023 Uiso 1 1 calc R U . . .
C14 C 0.31023(17) 0.60066(10) 0.83660(10) 0.0167(3) Uani 1 1 d . . . . .
H14A H 0.318963 0.630864 0.887797 0.020 Uiso 1 1 calc R U . . .
H14B H 0.245498 0.554376 0.839759 0.020 Uiso 1 1 calc R U . . .
C19 C 0.96102(18) 0.42860(10) 0.87786(10) 0.0172(3) Uani 1 1 d . . . . .
H19 H 1.057676 0.406748 0.879730 0.021 Uiso 1 1 calc R U . . .
C11 C 0.4785(2) 0.78017(11) 0.87661(10) 0.0207(3) Uani 1 1 d . . . . .
H11A H 0.460547 0.825802 0.910264 0.025 Uiso 1 1 calc R U . . .
H11B H 0.460663 0.731823 0.906373 0.025 Uiso 1 1 calc R U . . .
C12 C 0.3662(2) 0.78289(11) 0.79697(11) 0.0233(4) Uani 1 1 d . . . . .
H12A H 0.266225 0.794476 0.809264 0.028 Uiso 1 1 calc R U . . .
H12B H 0.393281 0.827106 0.764073 0.028 Uiso 1 1 calc R U . . .
H3 H 0.327(2) 0.7239(12) 0.6993(13) 0.014(5) Uiso 1 1 d . . . . .
H2 H 0.708(2) 0.6724(12) 0.8705(13) 0.016(5) Uiso 1 1 d . . . . .

loop_
_atom_site_aniso_label
_atom_site_aniso_U_11
_atom_site_aniso_U_22
_atom_site_aniso_U_33
_atom_site_aniso_U_23
_atom_site_aniso_U_13
_atom_site_aniso_U_12
Fe 0.00965(10) 0.01120(11) 0.00804(10) 0.00080(8) 0.00058(8) -0.00028(7)
Cl5 0.01646(17) 0.02002(19) 0.01192(17) -0.00296(14) 0.00265(13) -0.00140(14)
Cl2 0.02350(19) 0.01757(18) 0.00989(16) -0.00264(14) 0.00392(14) -0.00454(14)
Cl1 0.01136(16) 0.0234(2) 0.01733(18) -0.00184(15) 0.00130(13) -0.00461(14)
Cl4 0.01363(17) 0.02066(19) 0.01887(18) 0.00014(15) 0.00438(14) 0.00081(14)
Cl3 0.0290(2) 0.0268(2) 0.01709(19) 0.00758(16) -0.00161(16) 0.01085(17)
O1 0.0119(5) 0.0159(5) 0.0103(5) 0.0001(4) 0.0009(4) -0.0020(4)
O2 0.0137(5) 0.0127(5) 0.0112(5) 0.0013(4) 0.0019(4) 0.0010(4)
N1 0.0124(6) 0.0124(6) 0.0113(6) -0.0001(5) -0.0010(5) -0.0018(5)
O5 0.0527(9) 0.0263(7) 0.0175(6) -0.0103(5) 0.0029(6) -0.0040(6)
N4 0.0106(6) 0.0150(6) 0.0107(6) -0.0010(5) 0.0020(5) -0.0010(5)
O4 0.0383(8) 0.0372(8) 0.0166(6) 0.0071(6) -0.0024(6) -0.0100(6)
N2 0.0172(6) 0.0127(6) 0.0106(6) 0.0010(5) 0.0008(5) -0.0013(5)
N3 0.0167(6) 0.0173(7) 0.0095(6) 0.0022(5) 0.0014(5) 0.0045(5)
O6 0.0579(10) 0.0468(9) 0.0214(7) -0.0063(6) 0.0062(7) -0.0359(8)
C1 0.0112(7) 0.0111(7) 0.0109(7) 0.0008(5) 0.0001(5) 0.0020(5)
C9 0.0136(7) 0.0170(8) 0.0129(7) 0.0004(6) -0.0015(6) -0.0035(6)
C3 0.0134(7) 0.0118(7) 0.0130(7) -0.0004(6) -0.0024(6) 0.0010(5)
O3 0.0406(9) 0.0885(15) 0.0477(10) 0.0161(10) 0.0252(8) 0.0382(10)
C5 0.0168(7) 0.0128(7) 0.0127(7) 0.0009(6) 0.0031(6) -0.0017(6)
C2 0.0104(7) 0.0116(7) 0.0152(7) 0.0011(6) 0.0005(6) 0.0000(5)
C4 0.0174(7) 0.0131(7) 0.0090(7) 0.0007(5) 0.0019(6) 0.0015(6)
C15 0.0164(7) 0.0132(7) 0.0092(7) -0.0016(5) 0.0020(6) -0.0026(6)
C21 0.0140(7) 0.0084(7) 0.0124(7) -0.0019(5) -0.0010(6) -0.0018(5)
C7 0.0128(7) 0.0139(7) 0.0134(7) 0.0023(6) 0.0009(6) -0.0031(6)
C6 0.0127(7) 0.0122(7) 0.0108(7) 0.0014(5) -0.0003(5) -0.0007(5)
C8 0.0165(7) 0.0170(8) 0.0113(7) -0.0006(6) -0.0005(6) -0.0068(6)
C20 0.0130(7) 0.0138(7) 0.0142(7) -0.0026(6) 0.0022(6) -0.0007(6)
C16 0.0160(7) 0.0120(7) 0.0114(7) -0.0006(6) 0.0001(6) -0.0002(6)
C17 0.0218(8) 0.0148(8) 0.0127(7) 0.0001(6) 0.0018(6) 0.0015(6)
C10 0.0264(9) 0.0164(8) 0.0163(8) -0.0048(6) 0.0051(7) -0.0024(6)
C18 0.0219(8) 0.0156(8) 0.0133(7) 0.0019(6) -0.0037(6) 0.0036(6)
C13 0.0110(7) 0.0285(9) 0.0182(8) 0.0056(7) 0.0030(6) 0.0027(6)
C14 0.0130(7) 0.0231(8) 0.0149(7) 0.0032(6) 0.0047(6) 0.0024(6)
C19 0.0152(7) 0.0157(8) 0.0184(8) -0.0028(6) -0.0024(6) 0.0026(6)
C11 0.0264(9) 0.0199(8) 0.0160(8) -0.0051(6) 0.0044(7) 0.0031(7)
C12 0.0289(9) 0.0202(9) 0.0198(8) -0.0024(7) 0.0017(7) 0.0113(7)

loop_
_atom_type_symbol
_atom_type_description
_atom_type_scat_dispersion_real
_atom_type_scat_dispersion_imag
_atom_type_scat_source
C C 0.0033 0.0016 'International Tables Vol C Tables 4.2.6.8 and 6.1.1.4'
H H 0.0000 0.0000 'International Tables Vol C Tables 4.2.6.8 and 6.1.1.4'
N N 0.0061 0.0033 'International Tables Vol C Tables 4.2.6.8 and 6.1.1.4'
O O 0.0106 0.0060 'International Tables Vol C Tables 4.2.6.8 and 6.1.1.4'
Cl Cl 0.1484 0.1585 'International Tables Vol C Tables 4.2.6.8 and 6.1.1.4'
Fe Fe 0.3463 0.8444 'International Tables Vol C Tables 4.2.6.8 and 6.1.1.4'

loop_
_exptl_crystal_face_index_h
_exptl_crystal_face_index_k
_exptl_crystal_face_index_l
_exptl_crystal_face_perp_dist
3 -15 16 0.0476
-6 -19 -6 0.0363
-2 -8 22 0.0551
13 2 -1 0.0400
11 6 -13 0.0377
-11 -6 14 0.0476
1 8 -22 0.0518
4 22 5 0.0366
-2 21 -10 0.0395
-6 6 -18 0.0574
-10 14 9 0.0223
10 -14 -5 0.0425
7 -11 -19 0.0457
-2 5 23 0.0534
-7 -10 19 0.0447
-2 -24 2 0.0421

loop_
_geom_angle_atom_site_label_1
_geom_angle_atom_site_label_2
_geom_angle_atom_site_label_3
_geom_angle
_geom_angle_site_symmetry_1
_geom_angle_site_symmetry_3
_geom_angle_publ_flag
O1 Fe O2 99.79(5) . . ?
O1 Fe N1 87.33(5) . . ?
O1 Fe N4 104.44(5) . . ?
O1 Fe N2 162.64(5) . . ?
O1 Fe N3 83.15(5) . . ?
O2 Fe N1 88.53(5) . . ?
O2 Fe N4 86.04(5) . . ?
O2 Fe N2 89.75(5) . . ?
O2 Fe N3 164.94(5) . . ?
N1 Fe N4 167.72(5) . . ?
N1 Fe N2 78.40(5) . . ?
N1 Fe N3 106.41(5) . . ?
N4 Fe N2 90.56(5) . . ?
N4 Fe N3 78.93(5) . . ?
N3 Fe N2 91.39(5) . . ?
O5 Cl5 O4 109.82(9) . . ?
O6 Cl5 O5 108.53(9) . . ?
O6 Cl5 O4 109.07(9) . . ?
O3 Cl5 O5 109.15(11) . . ?
O3 Cl5 O4 109.88(10) . . ?
O3 Cl5 O6 110.37(13) . . ?
C1 O1 Fe 132.56(10) . . ?
C21 O2 Fe 130.87(10) . . ?
C7 N1 Fe 124.43(11) . . ?
C7 N1 C8 118.48(13) . . ?
C8 N1 Fe 115.49(10) . . ?
C15 N4 Fe 126.32(11) . . ?
C15 N4 C14 117.76(13) . . ?
C14 N4 Fe 115.48(10) . . ?
Fe N2 H2 100.0(14) . . ?
C9 N2 Fe 104.59(9) . . ?
C9 N2 C10 110.80(13) . . ?
C9 N2 H2 108.1(14) . . ?
C10 N2 Fe 122.48(10) . . ?
C10 N2 H2 109.8(14) . . ?
Fe N3 H3 101.1(14) . . ?
C13 N3 Fe 103.84(10) . . ?
C13 N3 C12 114.61(14) . . ?
C13 N3 H3 106.3(14) . . ?
C12 N3 Fe 122.69(11) . . ?
C12 N3 H3 106.5(14) . . ?
O1 C1 C2 120.36(14) . . ?
O1 C1 C6 123.18(13) . . ?
C6 C1 C2 116.46(14) . . ?
N2 C9 H9A 110.0 . . ?
N2 C9 H9B 110.0 . . ?
N2 C9 C8 108.55(12) . . ?
H9A C9 H9B 108.4 . . ?
C8 C9 H9A 110.0 . . ?
C8 C9 H9B 110.0 . . ?
C2 C3 H3A 120.5 . . ?
C2 C3 C4 119.00(14) . . ?
C4 C3 H3A 120.5 . . ?
C4 C5 H5 119.8 . . ?
C4 C5 C6 120.36(15) . . ?
C6 C5 H5 119.8 . . ?
C1 C2 Cl1 117.85(12) . . ?
C3 C2 Cl1 119.52(12) . . ?
C3 C2 C1 122.63(14) . . ?
C3 C4 Cl2 120.10(12) . . ?
C5 C4 Cl2 119.14(12) . . ?
C5 C4 C3 120.73(14) . . ?
N4 C15 H15 117.5 . . ?
N4 C15 C16 125.08(15) . . ?
C16 C15 H15 117.5 . . ?
O2 C21 C20 119.97(14) . . ?
O2 C21 C16 123.49(14) . . ?
C16 C21 C20 116.54(14) . . ?
N1 C7 H7 117.2 . . ?
N1 C7 C6 125.61(14) . . ?
C6 C7 H7 117.2 . . ?
C1 C6 C7 122.57(14) . . ?
C5 C6 C1 120.57(14) . . ?
C5 C6 C7 116.84(14) . . ?
N1 C8 C9 107.62(12) . . ?
N1 C8 H8A 110.2 . . ?
N1 C8 H8B 110.2 . . ?
C9 C8 H8A 110.2 . . ?
C9 C8 H8B 110.2 . . ?
H8A C8 H8B 108.5 . . ?
C21 C20 Cl4 117.39(12) . . ?
C19 C20 Cl4 119.85(12) . . ?
C19 C20 C21 122.76(15) . . ?
C21 C16 C15 122.24(14) . . ?
C17 C16 C15 117.10(15) . . ?
C17 C16 C21 120.66(15) . . ?
C16 C17 H17 120.0 . . ?
C18 C17 C16 119.99(16) . . ?
C18 C17 H17 120.0 . . ?
N2 C10 H10A 108.7 . . ?
N2 C10 H10B 108.7 . . ?
N2 C10 C11 114.03(14) . . ?
H10A C10 H10B 107.6 . . ?
C11 C10 H10A 108.7 . . ?
C11 C10 H10B 108.7 . . ?
C17 C18 Cl3 119.14(13) . . ?
C17 C18 C19 121.32(15) . . ?
C19 C18 Cl3 119.54(13) . . ?
N3 C13 H13A 109.6 . . ?
N3 C13 H13B 109.6 . . ?
N3 C13 C14 110.48(13) . . ?
H13A C13 H13B 108.1 . . ?
C14 C13 H13A 109.6 . . ?
C14 C13 H13B 109.6 . . ?
N4 C14 C13 107.69(13) . . ?
N4 C14 H14A 110.2 . . ?
N4 C14 H14B 110.2 . . ?
C13 C14 H14A 110.2 . . ?
C13 C14 H14B 110.2 . . ?
H14A C14 H14B 108.5 . . ?
C20 C19 C18 118.58(15) . . ?
C20 C19 H19 120.7 . . ?
C18 C19 H19 120.7 . . ?
C10 C11 H11A 108.7 . . ?
C10 C11 H11B 108.7 . . ?
C10 C11 C12 114.20(15) . . ?
H11A C11 H11B 107.6 . . ?
C12 C11 H11A 108.7 . . ?
C12 C11 H11B 108.7 . . ?
N3 C12 C11 115.60(14) . . ?
N3 C12 H12A 108.4 . . ?
N3 C12 H12B 108.4 . . ?
C11 C12 H12A 108.4 . . ?
C11 C12 H12B 108.4 . . ?
H12A C12 H12B 107.4 . . ?

loop_
_geom_bond_atom_site_label_1
_geom_bond_atom_site_label_2
_geom_bond_distance
_geom_bond_site_symmetry_2
_geom_bond_publ_flag
Fe O1 1.9116(11) . ?
Fe O2 1.9373(11) . ?
Fe N1 2.1035(13) . ?
Fe N4 2.1044(13) . ?
Fe N2 2.2058(13) . ?
Fe N3 2.1701(14) . ?
Cl5 O5 1.4358(13) . ?
Cl5 O4 1.4370(14) . ?
Cl5 O6 1.4333(15) . ?
Cl5 O3 1.4204(16) . ?
Cl2 C4 1.7383(16) . ?
Cl1 C2 1.7349(16) . ?
Cl4 C20 1.7391(17) . ?
Cl3 C18 1.7461(16) . ?
O1 C1 1.2997(19) . ?
O2 C21 1.3068(18) . ?
N1 C7 1.287(2) . ?
N1 C8 1.4725(19) . ?
N4 C15 1.284(2) . ?
N4 C14 1.470(2) . ?
N2 C9 1.485(2) . ?
N2 C10 1.492(2) . ?
N2 H2 0.84(2) . ?
N3 C13 1.486(2) . ?
N3 C12 1.487(2) . ?
N3 H3 0.83(2) . ?
C1 C2 1.421(2) . ?
C1 C6 1.421(2) . ?
C9 H9A 0.9900 . ?
C9 H9B 0.9900 . ?
C9 C8 1.523(2) . ?
C3 H3A 0.9500 . ?
C3 C2 1.375(2) . ?
C3 C4 1.399(2) . ?
C5 H5 0.9500 . ?
C5 C4 1.377(2) . ?
C5 C6 1.401(2) . ?
C15 H15 0.9500 . ?
C15 C16 1.448(2) . ?
C21 C20 1.418(2) . ?
C21 C16 1.414(2) . ?
C7 H7 0.9500 . ?
C7 C6 1.449(2) . ?
C8 H8A 0.9900 . ?
C8 H8B 0.9900 . ?
C20 C19 1.383(2) . ?
C16 C17 1.406(2) . ?
C17 H17 0.9500 . ?
C17 C18 1.377(2) . ?
C10 H10A 0.9900 . ?
C10 H10B 0.9900 . ?
C10 C11 1.516(2) . ?
C18 C19 1.389(3) . ?
C13 H13A 0.9900 . ?
C13 H13B 0.9900 . ?
C13 C14 1.522(2) . ?
C14 H14A 0.9900 . ?
C14 H14B 0.9900 . ?
C19 H19 0.9500 . ?
C11 H11A 0.9900 . ?
C11 H11B 0.9900 . ?
C11 C12 1.521(2) . ?
C12 H12A 0.9900 . ?
C12 H12B 0.9900 . ?

loop_
_geom_torsion_atom_site_label_1
_geom_torsion_atom_site_label_2
_geom_torsion_atom_site_label_3
_geom_torsion_atom_site_label_4
_geom_torsion
_geom_torsion_site_symmetry_1
_geom_torsion_site_symmetry_2
_geom_torsion_site_symmetry_3
_geom_torsion_site_symmetry_4
_geom_torsion_publ_flag
Fe O1 C1 C2 169.33(11) . . . . ?
Fe O1 C1 C6 -11.2(2) . . . . ?
Fe O2 C21 C20 -158.92(11) . . . . ?
Fe O2 C21 C16 22.2(2) . . . . ?
Fe N1 C7 C6 15.0(2) . . . . ?
Fe N1 C8 C9 23.61(16) . . . . ?
Fe N4 C15 C16 -5.8(2) . . . . ?
Fe N4 C14 C13 15.61(16) . . . . ?
Fe N2 C9 C8 52.46(13) . . . . ?
Fe N2 C10 C11 39.09(18) . . . . ?
Fe N3 C13 C14 52.47(15) . . . . ?
Fe N3 C12 C11 -37.4(2) . . . . ?
Cl4 C20 C19 C18 -178.46(12) . . . . ?
Cl3 C18 C19 C20 -179.21(12) . . . . ?
O1 C1 C2 Cl1 5.3(2) . . . . ?
O1 C1 C2 C3 -174.62(14) . . . . ?
O1 C1 C6 C5 176.43(14) . . . . ?
O1 C1 C6 C7 -5.2(2) . . . . ?
O2 C21 C20 Cl4 -2.41(19) . . . . ?
O2 C21 C20 C19 176.86(14) . . . . ?
O2 C21 C16 C15 2.0(2) . . . . ?
O2 C21 C16 C17 -178.40(14) . . . . ?
N1 C7 C6 C1 1.7(2) . . . . ?
N1 C7 C6 C5 -179.89(15) . . . . ?
N4 C15 C16 C21 -9.2(2) . . . . ?
N4 C15 C16 C17 171.20(15) . . . . ?
N2 C9 C8 N1 -51.02(17) . . . . ?
N2 C10 C11 C12 -71.58(19) . . . . ?
N3 C13 C14 N4 -45.96(18) . . . . ?
C9 N2 C10 C11 163.22(13) . . . . ?
C2 C1 C6 C5 -4.1(2) . . . . ?
C2 C1 C6 C7 174.27(14) . . . . ?
C2 C3 C4 Cl2 -178.73(12) . . . . ?
C2 C3 C4 C5 -0.6(2) . . . . ?
C4 C3 C2 Cl1 176.43(12) . . . . ?
C4 C3 C2 C1 -3.6(2) . . . . ?
C4 C5 C6 C1 0.2(2) . . . . ?
C4 C5 C6 C7 -178.27(14) . . . . ?
C15 N4 C14 C13 -171.52(14) . . . . ?
C15 C16 C17 C18 -179.80(15) . . . . ?
C21 C20 C19 C18 2.3(2) . . . . ?
C21 C16 C17 C18 0.6(2) . . . . ?
C7 N1 C8 C9 -142.59(14) . . . . ?
C6 C1 C2 Cl1 -174.16(11) . . . . ?
C6 C1 C2 C3 5.9(2) . . . . ?
C6 C5 C4 Cl2 -179.57(12) . . . . ?
C6 C5 C4 C3 2.3(2) . . . . ?
C8 N1 C7 C6 179.91(14) . . . . ?
C20 C21 C16 C15 -176.91(14) . . . . ?
C20 C21 C16 C17 2.7(2) . . . . ?
C16 C21 C20 Cl4 176.54(11) . . . . ?
C16 C21 C20 C19 -4.2(2) . . . . ?
C16 C17 C18 Cl3 177.81(12) . . . . ?
C16 C17 C18 C19 -2.6(2) . . . . ?
C17 C18 C19 C20 1.2(2) . . . . ?
C10 N2 C9 C8 -81.37(15) . . . . ?
C10 C11 C12 N3 71.2(2) . . . . ?
C13 N3 C12 C11 89.93(19) . . . . ?
C14 N4 C15 C16 -177.81(14) . . . . ?
C12 N3 C13 C14 -83.98(17) . . . . ?

loop_
_exptl_oxdiff_crystal_face_indexfrac_h
_exptl_oxdiff_crystal_face_indexfrac_k
_exptl_oxdiff_crystal_face_indexfrac_l
_exptl_oxdiff_crystal_face_x
_exptl_oxdiff_crystal_face_y
_exptl_oxdiff_crystal_face_z
3.2938 -15.4045 15.6076 0.1085 0.4420 0.8904
-5.9817 -19.3960 -6.2524 0.2206 0.9198 -0.3246
-1.8305 -8.3512 22.1219 0.5632 0.1686 0.8089
12.6415 1.7278 -0.8733 -0.7910 -0.2323 0.5660
11.2120 6.1797 -13.3926 -0.9589 -0.2835 -0.0091
-10.9976 -6.3764 13.9915 0.9580 0.2833 0.0435
1.4265 8.2988 -22.1016 -0.5381 -0.1612 -0.8273
4.1422 21.6668 5.1120 -0.1296 -0.9769 0.1701
-1.6375 20.9556 -10.3039 -0.0955 -0.7353 -0.6710
-5.9783 5.6184 -17.7285 0.0038 0.0085 -1.0000
-10.0722 13.7315 8.8993 0.8128 -0.4978 -0.3025
10.4558 -13.8104 -4.8638 -0.7528 0.4605 0.4703
6.9828 -10.8040 -18.8204 -0.8266 0.5079 -0.2425
-2.4759 5.4875 22.9923 0.6324 -0.3901 0.6692
-6.9846 -10.1552 19.1947 0.8168 0.3366 0.4686
-1.7701 -23.7092 1.9209 0.1283 0.9659 0.2247
